data_7721139
loop_
_publ_author_name
'Langwald, Jan'
'Burguera Pi\~na, Sergi'
'Frontera, Antonio'
'Wickleder, Mathias Siegfried'

_publ_section_title
;
 Chalcogen Bonding vs. Weakly Coordinating Anions -- A Solid State Study
 on Halidoselenium Cations in an Oxoanionic Environment
;
_journal_name_full 'Dalton Transactions'
_journal_paper_doi 10.1039/D6DT01140C
_journal_year 2026
_chemical_formula_moiety '2(Cl3 Se), O7 S2'
_chemical_formula_sum 'Cl6 O7 S2 Se2'
_chemical_formula_weight 546.762
_chemical_melting_point ?
_chemical_properties_physical Moisture-sensitive
_space_group_crystal_system monoclinic
_space_group_IT_number 15
_space_group_name_Hall '-C 2yc'
_space_group_name_H-M_alt 'C 1 2/c 1'
_symmetry_Int_Tables_number 15
_atom_sites_solution_primary dual
_audit_creation_date 2025-08-29
_audit_creation_method
;FinalCif V154 by Daniel Kratzert, Freiburg 2025, 
https://dkratzert.de/finalcif.html
;
_audit_update_record
;
2025-10-01 deposited with the CCDC.	2026-06-11 downloaded from the CCDC.
;
_cell_angle_alpha 90
_cell_angle_beta 132.218(1)
_cell_angle_gamma 90
_cell_formula_units_Z 4
_cell_length_a 12.0088(4)
_cell_length_b 18.3082(7)
_cell_length_c 8.9012(3)
_cell_measurement_reflns_used 9949
_cell_measurement_temperature 100.00
_cell_measurement_theta_max 30.495
_cell_measurement_theta_min 2.225
_cell_volume 1449.35(9)
_computing_cell_refinement 'SAINT V8.40B (?, 2016)'
_computing_data_reduction 'SAINT V8.40B (?, 2016)'
_computing_molecular_graphics 'Olex2 1.5 (Dolomanov et al., 2009)'
_computing_publication_material 'Olex2 1.5 (Dolomanov et al., 2009)'
_computing_structure_refinement 'olex2.refine 1.5 (Bourhis et al., 2015)'
_computing_structure_solution 'SHELXT 2018/2 (Sheldrick, 2018)'
_diffrn_ambient_environment N2
_diffrn_ambient_temperature 100.00
_diffrn_detector CPAD
_diffrn_detector_area_resol_mean 7.41
_diffrn_detector_type 'Bruker PHOTON III'
_diffrn_measured_fraction_theta_full 0.9962
_diffrn_measured_fraction_theta_max 0.9919
_diffrn_measurement_device 'three-circle diffractometer'
_diffrn_measurement.device 'KAPPA diffractometer'

_diffrn_measurement_device_type 'BRUKER D8 Venture'
_diffrn_measurement_method '\f and \w scans'
_diffrn_measurement_specimen_support 'MiTeGen micromount'
_diffrn_radiation_monochromator 'multilayer mirror'
_diffrn_radiation_type 'Mo K\a'
_diffrn_radiation.type 'Mo K\a'

_diffrn_radiation_wavelength 0.71073
_diffrn_reflns_av_R_equivalents 0.0577
_diffrn_reflns_av_unetI/netI 0.0219
_diffrn_reflns_Laue_measured_fraction_full 0.9962
_diffrn_reflns_Laue_measured_fraction_max 0.9919
_diffrn_reflns_limit_h_max 16
_diffrn_reflns_limit_h_min -17
_diffrn_reflns_limit_k_max 25
_diffrn_reflns_limit_k_min -26
_diffrn_reflns_limit_l_max 12
_diffrn_reflns_limit_l_min -12
_diffrn_reflns_number 28440
_diffrn_reflns_point_group_measured_fraction_full 0.9962
_diffrn_reflns_point_group_measured_fraction_max 0.9919
_diffrn_reflns_theta_full 25.2417
_diffrn_reflns_theta_max 30.53
_diffrn_reflns_theta_min 2.22
_diffrn_source 'microfocus sealed tube'
_diffrn_source_current 1.4
_diffrn_source_power 0.07
_diffrn_source_type 'INCOATEC I\mS 3.0'
_diffrn_source_voltage 50.0
_exptl_absorpt_coefficient_mu 6.507
_exptl_absorpt_correction_T_max 0.7461
_exptl_absorpt_correction_T_min 0.4957
_exptl_absorpt_correction_type multi-scan
_exptl_absorpt_process_details
;
SADABS-2016/2 (Bruker,2016/2) was used for absorption correction.
wR2(int) was 0.1255 before and 0.0420 after correction.
The Ratio of minimum to maximum transmission is 0.6644.
The \l/2 correction factor is Not present.
;
_exptl_crystal_colour yellow
_exptl_crystal_colour_primary yellow
_exptl_crystal_density_diffrn 2.506
_exptl_crystal_density_meas ?
_exptl_crystal_density_method 'not measured'
_exptl_crystal_description column
_exptl_crystal_F_000 1036.888
_exptl_crystal_size_max 0.33
_exptl_crystal_size_mid 0.09
_exptl_crystal_size_min 0.07
_refine_diff_density_max 0.5718
_refine_diff_density_min -0.6922
_refine_diff_density_rms 0.1328
_refine_ls_d_res_high 0.6995
_refine_ls_d_res_low 9.1541
_refine_ls_goodness_of_fit_ref 1.0072
_refine_ls_hydrogen_treatment undef
_refine_ls_matrix_type full
_refine_ls_number_constraints 0
_refine_ls_number_parameters 78
_refine_ls_number_reflns 2212
_refine_ls_number_restraints 0
_refine_ls_restrained_S_all 1.0072
_refine_ls_R_factor_all 0.0214
_refine_ls_R_factor_gt 0.0156
_refine_ls_shift/su_max -0.0000
_refine_ls_shift/su_mean 0.0000
_refine_ls_structure_factor_coef Fsqd
_refine_ls_weighting_details 'w=1/[\s^2^(Fo^2^)+(0.0142P)^2^+0.4715P] where P=(Fo^2^+2Fc^2^)/3'
_refine_ls_weighting_scheme calc
_refine_ls_wR_factor_gt 0.0318
_refine_ls_wR_factor_ref 0.0331
_reflns_Friedel_coverage 0.0
_reflns_limit_h_max 12
_reflns_limit_h_min -17
_reflns_limit_k_max 26
_reflns_limit_k_min 0
_reflns_limit_l_max 12
_reflns_limit_l_min 0
_reflns_number_gt 1959
_reflns_number_total 2212
_reflns_threshold_expression I>=2u(I)
_cod_data_source_file d6dt01140c2.cif
_cod_data_source_block mo_Langwald_JL_390
_cod_depositor_comments
;
The following automatic conversions were performed:

data item '_chemical_melting_point' value 'not measured' was changed
to '?' -- the value is undefined or not given.

data item '_exptl_crystal_density_meas' value 'not measured' was
changed to '?' -- the value is perceived as not measured.

Automatic conversion script
Id: cif_fix_values 8170 2020-07-09 18:12:32Z antanas 
;
_cod_database_code 7721139
_diffrn_measurement_ambient_temperature_device_make 'Oxford Cryostream 800'
_diffrn_measurement_device_typ 'Bruker D8 VENTURE dual wavelength Mo/Ag'
_olex2_refinement_description
;
;
_olex2_refine_details
;
Refinement using NoSpherA2, an implementation of
NOn-SPHERical Atom-form-factors in Olex2.
Please cite:
F. Kleemiss et al. Chem. Sci. DOI 10.1039/D0SC05526C - 2021
NoSpherA2 implementation of HAR makes use of
tailor-made aspherical atomic form factors calculated
on-the-fly from a Hirshfeld-partitioned electron density (ED) - not from
spherical-atom form factors.

The ED is calculated from a gaussian basis set single determinant SCF
wavefunction - either Hartree-Fock or DFT using selected funtionals
- for a fragment of the crystal.
This fragment can be embedded in an electrostatic crystal field by employing cluster charges
or modelled using implicit solvation models, depending on the software used.
The following options were used:
   SOFTWARE:       ORCA 5.0
   PARTITIONING:   NoSpherA2
   INT ACCURACY:   Normal
   METHOD:         r2SCAN
   BASIS SET:      def2-TZVP
   CHARGE:         0
   MULTIPLICITY:   2
   DATE:           2025-08-29_16-56-50
;
_olex2_submission_special_instructions 'No special instructions were received'

loop_
_space_group_symop_id
_space_group_symop_operation_xyz
1 x,y,z
2 -x,y,-z+1/2
3 -x,-y,-z
4 x,-y,z-1/2
5 x+1/2,y+1/2,z
6 -x+1/2,y+1/2,-z+1/2
7 -x+1/2,-y+1/2,-z
8 x+1/2,-y+1/2,z-1/2

loop_
_atom_site_label
_atom_site_type_symbol
_atom_site_fract_x
_atom_site_fract_y
_atom_site_fract_z
_atom_site_U_iso_or_equiv
_atom_site_adp_type
_atom_site_occupancy
_atom_site_site_symmetry_order
_atom_site_refinement_flags_posn
_atom_site_refinement_flags_adp
_atom_site_refinement_flags_occupancy
Se1 Se 0.751910(11) 0.370835(6) 0.736743(17) 0.01524(4) Uani 1.000000 1 . . .
S1 S 0.38444(3) 0.324135(15) 0.25921(4) 0.01287(6) Uani 1.000000 1 . . .
Cl3 Cl 0.99065(3) 0.38235(2) 0.94455(6) 0.03196(9) Uani 1.000000 1 . . .
Cl2 Cl 0.70029(4) 0.483923(19) 0.70156(7) 0.03982(10) Uani 1.000000 1 . . .
Cl1 Cl 0.72755(5) 0.34724(3) 0.94675(6) 0.04254(10) Uani 1.000000 1 . . .
O121 O 0.5 0.28221(6) 0.25 0.0138(2) Uani 1.000000 2 S T P
O12 O 0.30955(10) 0.37965(4) 0.10421(14) 0.02072(19) Uani 1.000000 1 . . .
O11 O 0.28879(9) 0.26545(5) 0.21943(14) 0.02172(19) Uani 1.000000 1 . . .
O13 O 0.47542(10) 0.35391(6) 0.46108(14) 0.0260(2) Uani 1.000000 1 . . .

loop_
_atom_site_aniso_label
_atom_site_aniso_U_11
_atom_site_aniso_U_22
_atom_site_aniso_U_33
_atom_site_aniso_U_12
_atom_site_aniso_U_13
_atom_site_aniso_U_23
Se1 0.01182(6) 0.01589(7) 0.01712(6) -0.00015(4) 0.00936(5) -0.00408(4)
S1 0.01135(11) 0.01263(13) 0.01638(13) -0.00165(9) 0.01003(11) -0.00218(10)
Cl3 0.01243(12) 0.0402(2) 0.03058(17) -0.00208(13) 0.00926(13) -0.00866(15)
Cl2 0.02807(16) 0.01666(17) 0.0597(3) -0.00100(13) 0.02332(17) -0.01371(16)
Cl1 0.0493(2) 0.0614(3) 0.0391(2) -0.0080(2) 0.0387(2) -0.01066(19)
O121 0.0116(5) 0.0145(5) 0.0170(6) -0.000000 0.0103(5) 0.000000
O12 0.0228(4) 0.0159(4) 0.0282(5) 0.0055(3) 0.0191(4) 0.0045(3)
O11 0.0203(4) 0.0169(4) 0.0346(5) -0.0048(3) 0.0212(4) -0.0018(4)
O13 0.0168(4) 0.0413(6) 0.0212(5) -0.0049(4) 0.0132(4) -0.0130(4)

loop_
_atom_type_symbol
_atom_type_scat_dispersion_real
_atom_type_scat_dispersion_imag
_atom_type_scat_source
_atom_type_scat_dispersion_source
Cl 0.14908 0.15974 'NoSpherA2: Chem.Sci. 2021, DOI:10.1039/D0SC05526C' 'Brennan, Cowan, Rev. Sci. Instrum., 1992, 63, 850'
O 0.01085 0.00610 'NoSpherA2: Chem.Sci. 2021, DOI:10.1039/D0SC05526C' 'Brennan, Cowan, Rev. Sci. Instrum., 1992, 63, 850'
S 0.12485 0.12449 'NoSpherA2: Chem.Sci. 2021, DOI:10.1039/D0SC05526C' 'Brennan, Cowan, Rev. Sci. Instrum., 1992, 63, 850'
Se -0.09313 2.23705 'NoSpherA2: Chem.Sci. 2021, DOI:10.1039/D0SC05526C' 'Brennan, Cowan, Rev. Sci. Instrum., 1992, 63, 850'

loop_
_geom_angle_atom_site_label_1
_geom_angle_atom_site_label_2
_geom_angle_atom_site_label_3
_geom_angle
_geom_angle_site_symmetry_1
_geom_angle_site_symmetry_3
_geom_angle_publ_flag
Cl2 Se1 Cl3 96.922(15) . . ?
Cl1 Se1 Cl3 99.013(17) . . ?
Cl1 Se1 Cl2 97.412(18) . . ?
O12 S1 O121 106.72(4) . . ?
O11 S1 O121 101.66(5) . . ?
O11 S1 O12 114.28(5) . . ?
O13 S1 O121 106.37(4) . . ?
O13 S1 O12 112.89(6) . . ?
O13 S1 O11 113.68(6) . . ?
S1 O121 S1 124.02(7) 2_655 . ?

loop_
_geom_bond_atom_site_label_1
_geom_bond_atom_site_label_2
_geom_bond_distance
_geom_bond_site_symmetry_2
_geom_bond_publ_flag
Se1 Cl3 2.1350(3) . ?
Se1 Cl2 2.1233(4) . ?
Se1 Cl1 2.1217(4) . ?
S1 O121 1.6354(6) . ?
S1 O12 1.4414(9) . ?
S1 O11 1.4327(8) . ?
S1 O13 1.4427(9) . ?

loop_
_geom_torsion_atom_site_label_1
_geom_torsion_atom_site_label_2
_geom_torsion_atom_site_label_3
_geom_torsion_atom_site_label_4
_geom_torsion
_geom_torsion_site_symmetry_1
_geom_torsion_site_symmetry_2
_geom_torsion_site_symmetry_3
_geom_torsion_site_symmetry_4
_geom_torsion_publ_flag
S1 O121 S1 O12 47.62(4) . . 2_655 2_655 ?
S1 O121 S1 O11 167.64(4) . . 2_655 2_655 ?
S1 O121 S1 O13 -73.15(5) . . 2_655 2_655 ?
O12 S1 O121 S1 47.62(5) . . . 2_655 ?
O11 S1 O121 S1 167.64(4) . . . 2_655 ?
O13 S1 O121 S1 -73.15(5) . . . 2_655 ?
